data_4110179
loop_
_publ_author_name
'Sungjun Hong'
'Stefan M. Huber'
'Laura Gagliardi'
'Christopher C. Cramer'
'William B. Tolman'

_publ_section_title
;
 Copper(I)-\a-Ketocarboxylate Complexes: Characterization and O2 Reactions
 That Yield Copper-Oxygen Intermediates Capable of Hydroxylating Arenes
;
_journal_name_full 'Journal of the American Chemical Society'
_journal_page_first 14190
_journal_page_last 14192
_journal_paper_doi 10.1021/ja0760426
_journal_volume 129
_journal_year 2007
_chemical_formula_moiety 'C35 H37 Cu N2 O3'
_chemical_formula_sum 'C35 H37 Cu N2 O3'
_chemical_formula_weight 597.21
_chemical_name_common '[(N2XY)Cu(BF)]'
_chemical_name_systematic
; 
 ? 
;
_space_group_IT_number 14
_symmetry_cell_setting monoclinic
_symmetry_space_group_name_Hall '-P 2yn'
_symmetry_space_group_name_H-M 'P 1 21/n 1'
_atom_sites_solution_hydrogens geom
_atom_sites_solution_primary direct
_atom_sites_solution_secondary difmap
_audit_creation_method SHELXL-97
_cell_angle_alpha 90.00
_cell_angle_beta 109.14(3)
_cell_angle_gamma 90.00
_cell_formula_units_Z 4
_cell_length_a 13.812(10)
_cell_length_b 14.651(9)
_cell_length_c 15.986(9)
_cell_measurement_reflns_used 3725
_cell_measurement_temperature 173(2)
_cell_measurement_theta_max 24.97
_cell_measurement_theta_min 2.19
_cell_volume 3056(3)
_computing_cell_refinement SAINT,Bruker
_computing_data_collection SMART,Bruker
_computing_data_reduction SAINT,Bruker
_computing_molecular_graphics SHELXTL,Bruker
_computing_structure_refinement 'SHELXL-97 (Sheldrick, 1997)'
_computing_structure_solution 'SHELXS-97 (Sheldrick, 1990)'
_diffrn_ambient_temperature 173(2)
_diffrn_measured_fraction_theta_full 0.997
_diffrn_measured_fraction_theta_max 0.997
_diffrn_measurement_device_type 'Bruker SMART Platform CCD'
_diffrn_measurement_method 'area detector,omega scans per phi'
_diffrn_radiation_monochromator graphite
_diffrn_radiation_source 'normal-focus sealed tube'
_diffrn_radiation_type MoK\a
_diffrn_radiation_wavelength 0.71073
_diffrn_reflns_av_R_equivalents 0.0358
_diffrn_reflns_av_sigmaI/netI 0.0247
_diffrn_reflns_limit_h_max 16
_diffrn_reflns_limit_h_min -16
_diffrn_reflns_limit_k_max 17
_diffrn_reflns_limit_k_min -17
_diffrn_reflns_limit_l_max 19
_diffrn_reflns_limit_l_min -19
_diffrn_reflns_number 28455
_diffrn_reflns_theta_full 25.06
_diffrn_reflns_theta_max 25.06
_diffrn_reflns_theta_min 1.94
_exptl_absorpt_coefficient_mu 0.752
_exptl_absorpt_correction_T_max 0.949
_exptl_absorpt_correction_T_min 0.711
_exptl_absorpt_correction_type multi-scan
_exptl_absorpt_process_details SADABS,R.Blessing,1995
_exptl_crystal_colour red-brown
_exptl_crystal_density_diffrn 1.298
_exptl_crystal_description plate
_exptl_crystal_F_000 1256
_exptl_crystal_size_max 0.48
_exptl_crystal_size_mid 0.25
_exptl_crystal_size_min 0.08
_refine_diff_density_max 0.303
_refine_diff_density_min -0.293
_refine_diff_density_rms 0.046
_refine_ls_extinction_method none
_refine_ls_goodness_of_fit_ref 1.062
_refine_ls_hydrogen_treatment constr
_refine_ls_matrix_type full
_refine_ls_number_parameters 377
_refine_ls_number_reflns 5404
_refine_ls_number_restraints 4
_refine_ls_restrained_S_all 1.061
_refine_ls_R_factor_all 0.0415
_refine_ls_R_factor_gt 0.0303
_refine_ls_shift/su_max 0.002
_refine_ls_shift/su_mean 0.000
_refine_ls_structure_factor_coef Fsqd
_refine_ls_weighting_details 'calc w=1/[\s^2^(Fo^2^)+(0.0419P)^2^+1.4458P] where P=(Fo^2^+2Fc^2^)/3'
_refine_ls_weighting_scheme calc
_refine_ls_wR_factor_gt 0.0779
_refine_ls_wR_factor_ref 0.0866
_reflns_number_gt 4529
_reflns_number_total 5404
_reflns_threshold_expression >2sigma(I)
_cod_data_source_file ja0760426si20070810_064222.cif
_cod_data_source_block 07051b
_cod_database_code 4110179

loop_
_symmetry_equiv_pos_as_xyz
'x, y, z'
'-x+1/2, y+1/2, -z+1/2'
'-x, -y, -z'
'x-1/2, -y-1/2, z-1/2'

loop_
_atom_site_label
_atom_site_type_symbol
_atom_site_fract_x
_atom_site_fract_y
_atom_site_fract_z
_atom_site_U_iso_or_equiv
_atom_site_adp_type
_atom_site_occupancy
_atom_site_symmetry_multiplicity
_atom_site_calc_flag
_atom_site_refinement_flags
_atom_site_disorder_assembly
_atom_site_disorder_group
Cu1 Cu 0.618224(17) 0.698413(16) 0.283917(16) 0.03117(9) Uani 1 1 d . A .
O1 O 0.50120(11) 0.62901(10) 0.22632(9) 0.0401(4) Uani 1 1 d . . .
C18 C 0.67208(15) 0.72350(14) -0.01413(13) 0.0316(4) Uani 1 1 d . A .
H18A H 0.6747 0.6754 -0.0532 0.038 Uiso 1 1 calc R . .
C17 C 0.69617(14) 0.70563(12) 0.07621(12) 0.0262(4) Uani 1 1 d D . .
C16 C 0.69306(13) 0.77839(12) 0.13206(11) 0.0235(4) Uani 1 1 d . A .
C20 C 0.63730(15) 0.88004(14) 0.00818(13) 0.0332(4) Uani 1 1 d . A .
H20A H 0.6161 0.9389 -0.0159 0.040 Uiso 1 1 calc R . .
C25 C 0.64182(16) 0.94023(13) 0.15897(13) 0.0324(4) Uani 1 1 d . A .
H25A H 0.6924 0.9310 0.2195 0.039 Uiso 1 1 calc R . .
C19 C 0.64454(16) 0.81025(14) -0.04756(13) 0.0353(5) Uani 1 1 d . . .
H19A H 0.6306 0.8218 -0.1089 0.042 Uiso 1 1 calc R A .
C22 C 0.72524(16) 0.61024(13) 0.11294(13) 0.0334(4) Uani 0.80(2) 1 d PD A 1
H22A H 0.7175 0.6087 0.1730 0.040 Uiso 0.80(2) 1 calc PR A 1
C23 C 0.8371(4) 0.5902(4) 0.1254(7) 0.0540(15) Uani 0.80(2) 1 d PD A 1
H23A H 0.8801 0.6392 0.1602 0.081 Uiso 0.80(2) 1 calc PR A 1
H23B H 0.8467 0.5865 0.0674 0.081 Uiso 0.80(2) 1 calc PR A 1
H23C H 0.8567 0.5320 0.1566 0.081 Uiso 0.80(2) 1 calc PR A 1
C24 C 0.6544(7) 0.5371(6) 0.0574(6) 0.073(2) Uani 0.80(2) 1 d PD A 1
H24A H 0.5832 0.5520 0.0511 0.110 Uiso 0.80(2) 1 calc PR A 1
H24B H 0.6722 0.4777 0.0867 0.110 Uiso 0.80(2) 1 calc PR A 1
H24C H 0.6624 0.5345 -0.0013 0.110 Uiso 0.80(2) 1 calc PR A 1
C22' C 0.72524(16) 0.61024(13) 0.11294(13) 0.0334(4) Uani 0.20(2) 1 d PD A 2
H22B H 0.7435 0.6123 0.1788 0.040 Uiso 0.20(2) 1 calc PR A 2
C23' C 0.8187(17) 0.5785(17) 0.090(2) 0.0540(15) Uani 0.20(2) 1 d PD A 2
H23D H 0.8429 0.5201 0.1189 0.081 Uiso 0.20(2) 1 calc PR A 2
H23E H 0.8733 0.6241 0.1099 0.081 Uiso 0.20(2) 1 calc PR A 2
H23F H 0.7998 0.5710 0.0254 0.081 Uiso 0.20(2) 1 calc PR A 2
C24' C 0.638(3) 0.544(3) 0.076(3) 0.073(2) Uani 0.20(2) 1 d PD A 2
H24D H 0.6611 0.4820 0.0970 0.110 Uiso 0.20(2) 1 calc PR A 2
H24E H 0.6156 0.5450 0.0112 0.110 Uiso 0.20(2) 1 calc PR A 2
H24F H 0.5806 0.5608 0.0962 0.110 Uiso 0.20(2) 1 calc PR A 2
N2 N 0.71525(11) 0.76222(10) 0.22507(9) 0.0232(3) Uani 1 1 d . . .
C26 C 0.53412(17) 0.92695(15) 0.16505(15) 0.0429(5) Uani 1 1 d . . .
H26A H 0.5200 0.9754 0.2017 0.064 Uiso 1 1 calc R . .
H26B H 0.5302 0.8674 0.1917 0.064 Uiso 1 1 calc R . .
H26C H 0.4834 0.9296 0.1055 0.064 Uiso 1 1 calc R . .
C15 C 0.89168(16) 0.82066(17) 0.25943(14) 0.0424(5) Uani 1 1 d . . .
H15A H 0.8751 0.8227 0.1950 0.064 Uiso 1 1 calc R A .
H15B H 0.9514 0.7813 0.2852 0.064 Uiso 1 1 calc R . .
H15C H 0.9071 0.8824 0.2837 0.064 Uiso 1 1 calc R . .
N1 N 0.72423(11) 0.74523(10) 0.39154(10) 0.0247(3) Uani 1 1 d . . .
O2 O 0.55682(12) 0.51419(11) 0.32215(11) 0.0490(4) Uani 1 1 d . . .
C14 C 0.80209(13) 0.78328(12) 0.28155(12) 0.0238(4) Uani 1 1 d . A .
O3 O 0.37575(13) 0.43448(11) 0.19175(13) 0.0593(5) Uani 1 1 d . . .
C30 C 0.29504(15) 0.56956(14) 0.21786(13) 0.0348(5) Uani 1 1 d . . .
C27 C 0.65594(19) 1.03709(14) 0.12949(15) 0.0455(6) Uani 1 1 d . . .
H27A H 0.7250 1.0435 0.1256 0.068 Uiso 1 1 calc R . .
H27B H 0.6469 1.0809 0.1726 0.068 Uiso 1 1 calc R . .
H27C H 0.6050 1.0490 0.0713 0.068 Uiso 1 1 calc R . .
C29 C 0.38492(15) 0.51144(15) 0.22191(14) 0.0363(5) Uani 1 1 d . . .
C32 C 0.2207(2) 0.70582(18) 0.25439(17) 0.0519(6) Uani 1 1 d . . .
H32A H 0.2278 0.7615 0.2863 0.062 Uiso 1 1 calc R . .
C33 C 0.1257(2) 0.6790(2) 0.19858(18) 0.0569(7) Uani 1 1 d . . .
H33A H 0.0680 0.7175 0.1904 0.068 Uiso 1 1 calc R . .
C34 C 0.11422(19) 0.5969(2) 0.15479(18) 0.0605(7) Uani 1 1 d . . .
H34A H 0.0482 0.5780 0.1180 0.073 Uiso 1 1 calc R . .
C31 C 0.30588(17) 0.65135(15) 0.26392(14) 0.0398(5) Uani 1 1 d . . .
H31A H 0.3714 0.6700 0.3019 0.048 Uiso 1 1 calc R . .
C21 C 0.66039(14) 0.86619(12) 0.09873(12) 0.0271(4) Uani 1 1 d . . .
C28 C 0.49198(15) 0.55340(13) 0.26249(13) 0.0313(4) Uani 1 1 d . . .
C35 C 0.19784(18) 0.54224(18) 0.16406(17) 0.0502(6) Uani 1 1 d . . .
H35A H 0.1894 0.4855 0.1337 0.060 Uiso 1 1 calc R . .
C2 C 0.80943(16) 0.76263(15) 0.54660(13) 0.0367(5) Uani 1 1 d . . .
H2A H 0.8071 0.7598 0.6053 0.044 Uiso 1 1 calc R A .
C6 C 0.62367(16) 0.71599(14) 0.48785(13) 0.0325(4) Uani 1 1 d . . .
C4 C 0.89941(15) 0.79353(12) 0.44569(13) 0.0302(4) Uani 1 1 d . . .
H4A H 0.9599 0.8113 0.4341 0.036 Uiso 1 1 calc R A .
C1 C 0.72236(15) 0.74112(12) 0.47503(12) 0.0286(4) Uani 1 1 d . A .
C5 C 0.81094(13) 0.77289(11) 0.37689(12) 0.0232(4) Uani 1 1 d . A .
C7 C 0.61541(18) 0.63453(15) 0.53112(14) 0.0411(5) Uani 1 1 d . A .
C11 C 0.54008(17) 0.77646(16) 0.45936(14) 0.0389(5) Uani 1 1 d . A .
C10 C 0.44946(18) 0.75403(18) 0.47439(15) 0.0486(6) Uani 1 1 d . . .
H10A H 0.3925 0.7942 0.4549 0.058 Uiso 1 1 calc R A .
C8 C 0.5228(2) 0.61559(18) 0.54514(15) 0.0509(6) Uani 1 1 d . . .
H8A H 0.5163 0.5609 0.5747 0.061 Uiso 1 1 calc R A .
C3 C 0.89819(16) 0.78774(14) 0.53209(13) 0.0367(5) Uani 1 1 d . A .
H3A H 0.9581 0.8010 0.5805 0.044 Uiso 1 1 calc R . .
C13 C 0.5481(2) 0.86611(17) 0.41576(18) 0.0561(7) Uani 1 1 d . . .
H13A H 0.4861 0.9023 0.4084 0.084 Uiso 1 1 calc R A .
H13B H 0.5551 0.8546 0.3576 0.084 Uiso 1 1 calc R . .
H13C H 0.6082 0.8997 0.4529 0.084 Uiso 1 1 calc R . .
C9 C 0.4411(2) 0.6744(2) 0.51707(16) 0.0533(7) Uani 1 1 d . A .
H9A H 0.3788 0.6601 0.5272 0.064 Uiso 1 1 calc R . .
C12 C 0.7020(2) 0.56703(18) 0.56043(19) 0.0604(7) Uani 1 1 d . . .
H12A H 0.6843 0.5185 0.5951 0.091 Uiso 1 1 calc R A .
H12B H 0.7643 0.5982 0.5970 0.091 Uiso 1 1 calc R . .
H12C H 0.7137 0.5404 0.5083 0.091 Uiso 1 1 calc R . .

loop_
_atom_site_aniso_label
_atom_site_aniso_U_11
_atom_site_aniso_U_22
_atom_site_aniso_U_33
_atom_site_aniso_U_23
_atom_site_aniso_U_13
_atom_site_aniso_U_12
Cu1 0.02518(14) 0.02906(14) 0.03806(16) -0.00057(10) 0.00871(10) -0.00564(9)
O1 0.0372(8) 0.0463(9) 0.0297(7) 0.0082(6) 0.0012(6) -0.0178(7)
C18 0.0320(10) 0.0353(11) 0.0291(10) -0.0059(8) 0.0121(8) -0.0030(8)
C17 0.0230(9) 0.0281(10) 0.0285(10) -0.0007(8) 0.0098(8) -0.0032(7)
C16 0.0228(9) 0.0262(9) 0.0219(9) 0.0010(7) 0.0077(7) -0.0046(7)
C20 0.0369(11) 0.0315(10) 0.0282(10) 0.0061(8) 0.0067(8) 0.0010(8)
C25 0.0412(11) 0.0240(10) 0.0280(10) 0.0013(8) 0.0061(8) 0.0019(8)
C19 0.0373(11) 0.0449(12) 0.0228(10) 0.0032(9) 0.0084(8) -0.0016(9)
C22 0.0430(11) 0.0245(10) 0.0343(11) -0.0010(8) 0.0150(9) 0.0006(8)
C23 0.056(2) 0.0500(19) 0.061(4) 0.016(2) 0.025(2) 0.0222(17)
C24 0.096(4) 0.033(2) 0.071(5) 0.000(2) 0.002(2) -0.019(3)
C22' 0.0430(11) 0.0245(10) 0.0343(11) -0.0010(8) 0.0150(9) 0.0006(8)
C23' 0.056(2) 0.0500(19) 0.061(4) 0.016(2) 0.025(2) 0.0222(17)
C24' 0.096(4) 0.033(2) 0.071(5) 0.000(2) 0.002(2) -0.019(3)
N2 0.0263(8) 0.0195(7) 0.0240(8) 0.0009(6) 0.0085(6) -0.0016(6)
C26 0.0504(13) 0.0356(12) 0.0456(13) -0.0021(10) 0.0197(11) 0.0047(10)
C15 0.0314(11) 0.0634(15) 0.0327(11) 0.0038(10) 0.0110(9) -0.0119(10)
N1 0.0285(8) 0.0216(8) 0.0240(8) 0.0008(6) 0.0087(6) 0.0013(6)
O2 0.0395(9) 0.0421(9) 0.0575(10) 0.0124(8) 0.0053(8) -0.0022(7)
C14 0.0247(9) 0.0192(9) 0.0270(9) 0.0005(7) 0.0077(8) 0.0006(7)
O3 0.0458(10) 0.0402(10) 0.0861(13) -0.0218(9) 0.0138(9) -0.0117(7)
C30 0.0332(11) 0.0409(12) 0.0315(11) 0.0016(9) 0.0122(9) -0.0076(9)
C27 0.0642(15) 0.0249(11) 0.0446(13) 0.0002(9) 0.0139(11) -0.0014(10)
C29 0.0356(11) 0.0364(12) 0.0365(11) -0.0020(9) 0.0111(9) -0.0091(9)
C32 0.0639(17) 0.0559(15) 0.0464(14) -0.0004(11) 0.0326(13) 0.0060(12)
C33 0.0451(14) 0.0760(19) 0.0560(16) 0.0165(14) 0.0253(12) 0.0172(13)
C34 0.0360(13) 0.083(2) 0.0579(16) -0.0021(15) 0.0096(12) 0.0001(13)
C31 0.0429(12) 0.0474(13) 0.0328(11) -0.0011(10) 0.0174(10) -0.0055(10)
C21 0.0274(9) 0.0254(9) 0.0266(10) 0.0020(8) 0.0063(8) -0.0035(7)
C28 0.0321(11) 0.0329(10) 0.0296(10) -0.0040(9) 0.0109(9) -0.0058(8)
C35 0.0376(13) 0.0561(15) 0.0531(15) -0.0053(12) 0.0098(11) -0.0090(11)
C2 0.0451(12) 0.0411(12) 0.0234(10) -0.0005(9) 0.0104(9) 0.0034(10)
C6 0.0417(11) 0.0355(11) 0.0244(10) -0.0042(8) 0.0164(9) -0.0033(9)
C4 0.0286(10) 0.0279(10) 0.0309(10) -0.0023(8) 0.0056(8) 0.0013(8)
C1 0.0389(11) 0.0232(9) 0.0249(10) 0.0009(7) 0.0120(8) 0.0038(8)
C5 0.0260(9) 0.0173(8) 0.0255(9) 0.0010(7) 0.0074(7) 0.0019(7)
C7 0.0579(14) 0.0400(12) 0.0309(11) -0.0015(9) 0.0220(10) -0.0052(10)
C11 0.0419(12) 0.0456(12) 0.0329(11) -0.0043(9) 0.0172(9) 0.0030(10)
C10 0.0423(13) 0.0654(16) 0.0421(13) -0.0131(12) 0.0193(11) -0.0004(12)
C8 0.0705(17) 0.0514(14) 0.0404(13) -0.0054(11) 0.0315(12) -0.0208(13)
C3 0.0371(11) 0.0395(12) 0.0263(10) -0.0034(9) 0.0004(8) 0.0023(9)
C13 0.0611(16) 0.0516(15) 0.0631(16) 0.0147(12) 0.0305(13) 0.0233(12)
C9 0.0485(14) 0.0740(18) 0.0471(14) -0.0194(13) 0.0288(12) -0.0188(13)
C12 0.0772(19) 0.0459(14) 0.0658(17) 0.0199(13) 0.0338(15) 0.0042(13)

loop_
_atom_type_symbol
_atom_type_description
_atom_type_scat_dispersion_real
_atom_type_scat_dispersion_imag
_atom_type_scat_source
C C 0.0033 0.0016 'International Tables Vol C Tables 4.2.6.8 and 6.1.1.4'
H H 0.0000 0.0000 'International Tables Vol C Tables 4.2.6.8 and 6.1.1.4'
N N 0.0061 0.0033 'International Tables Vol C Tables 4.2.6.8 and 6.1.1.4'
O O 0.0106 0.0060 'International Tables Vol C Tables 4.2.6.8 and 6.1.1.4'
Cu Cu 0.3201 1.2651 'International Tables Vol C Tables 4.2.6.8 and 6.1.1.4'

loop_
_geom_angle_atom_site_label_1
_geom_angle_atom_site_label_2
_geom_angle_atom_site_label_3
_geom_angle
O1 Cu1 N1 152.48(6)
O1 Cu1 N2 126.66(7)
N1 Cu1 N2 80.55(7)
C28 O1 Cu1 116.51(13)
C19 C18 C17 120.93(18)
C19 C18 H18A 119.5
C17 C18 H18A 119.5
C18 C17 C16 118.03(17)
C18 C17 C22 121.05(17)
C16 C17 C22 120.91(17)
C17 C16 C21 121.81(17)
C17 C16 N2 119.60(16)
C21 C16 N2 118.39(16)
C19 C20 C21 121.51(18)
C19 C20 H20A 119.2
C21 C20 H20A 119.2
C21 C25 C27 113.61(17)
C21 C25 C26 108.46(16)
C27 C25 C26 111.21(18)
C21 C25 H25A 107.8
C27 C25 H25A 107.8
C26 C25 H25A 107.8
C20 C19 C18 120.01(19)
C20 C19 H19A 120.0
C18 C19 H19A 120.0
C17 C22 C23 110.9(2)
C17 C22 C24 112.6(4)
C23 C22 C24 111.8(4)
C17 C22 H22A 107.1
C23 C22 H22A 107.1
C24 C22 H22A 107.1
C22 C23 H23A 109.5
C22 C23 H23B 109.5
H23A C23 H23B 109.5
C22 C23 H23C 109.5
H23A C23 H23C 109.5
H23B C23 H23C 109.5
C22 C24 H24A 109.5
C22 C24 H24B 109.5
H24A C24 H24B 109.5
C22 C24 H24C 109.5
H24A C24 H24C 109.5
H24B C24 H24C 109.5
H23D C23' H23E 109.5
H23D C23' H23F 109.5
H23E C23' H23F 109.5
H24D C24' H24E 109.5
H24D C24' H24F 109.5
H24E C24' H24F 109.5
C14 N2 C16 121.54(15)
C14 N2 Cu1 112.37(13)
C16 N2 Cu1 126.04(11)
C25 C26 H26A 109.5
C25 C26 H26B 109.5
H26A C26 H26B 109.5
C25 C26 H26C 109.5
H26A C26 H26C 109.5
H26B C26 H26C 109.5
C14 C15 H15A 109.5
C14 C15 H15B 109.5
H15A C15 H15B 109.5
C14 C15 H15C 109.5
H15A C15 H15C 109.5
H15B C15 H15C 109.5
C1 N1 C5 119.37(16)
C1 N1 Cu1 126.68(13)
C5 N1 Cu1 113.38(12)
N2 C14 C5 116.01(16)
N2 C14 C15 125.25(17)
C5 C14 C15 118.68(16)
C31 C30 C35 119.3(2)
C31 C30 C29 121.80(19)
C35 C30 C29 118.9(2)
C25 C27 H27A 109.5
C25 C27 H27B 109.5
H27A C27 H27B 109.5
C25 C27 H27C 109.5
H27A C27 H27C 109.5
H27B C27 H27C 109.5
O3 C29 C30 122.40(19)
O3 C29 C28 119.96(19)
C30 C29 C28 117.59(18)
C33 C32 C31 119.9(2)
C33 C32 H32A 120.0
C31 C32 H32A 120.0
C34 C33 C32 120.4(2)
C34 C33 H33A 119.8
C32 C33 H33A 119.8
C35 C34 C33 120.2(2)
C35 C34 H34A 119.9
C33 C34 H34A 119.9
C32 C31 C30 119.9(2)
C32 C31 H31A 120.1
C30 C31 H31A 120.1
C20 C21 C16 117.55(17)
C20 C21 C25 121.59(17)
C16 C21 C25 120.63(16)
O2 C28 O1 127.46(19)
O2 C28 C29 120.09(18)
O1 C28 C29 112.45(17)
C34 C35 C30 120.3(2)
C34 C35 H35A 119.8
C30 C35 H35A 119.8
C3 C2 C1 119.96(19)
C3 C2 H2A 120.0
C1 C2 H2A 120.0
C7 C6 C11 120.3(2)
C7 C6 C1 120.28(19)
C11 C6 C1 119.38(18)
C5 C4 C3 118.79(19)
C5 C4 H4A 120.6
C3 C4 H4A 120.6
N1 C1 C2 120.74(18)
N1 C1 C6 117.63(17)
C2 C1 C6 121.59(18)
N1 C5 C4 121.89(17)
N1 C5 C14 115.14(15)
C4 C5 C14 122.92(17)
C8 C7 C6 118.4(2)
C8 C7 C12 119.7(2)
C6 C7 C12 121.9(2)
C10 C11 C6 119.0(2)
C10 C11 C13 119.5(2)
C6 C11 C13 121.4(2)
C9 C10 C11 120.9(2)
C9 C10 H10A 119.6
C11 C10 H10A 119.6
C9 C8 C7 121.4(2)
C9 C8 H8A 119.3
C7 C8 H8A 119.3
C2 C3 C4 119.19(19)
C2 C3 H3A 120.4
C4 C3 H3A 120.4
C11 C13 H13A 109.5
C11 C13 H13B 109.5
H13A C13 H13B 109.5
C11 C13 H13C 109.5
H13A C13 H13C 109.5
H13B C13 H13C 109.5
C8 C9 C10 120.1(2)
C8 C9 H9A 120.0
C10 C9 H9A 120.0
C7 C12 H12A 109.5
C7 C12 H12B 109.5
H12A C12 H12B 109.5
C7 C12 H12C 109.5
H12A C12 H12C 109.5
H12B C12 H12C 109.5

loop_
_geom_bond_atom_site_label_1
_geom_bond_atom_site_label_2
_geom_bond_distance
Cu1 O1 1.8757(17)
Cu1 N1 1.9804(18)
Cu1 N2 2.0932(17)
O1 C28 1.275(2)
C18 C19 1.383(3)
C18 C17 1.396(3)
C18 H18A 0.9500
C17 C16 1.400(3)
C17 C22 1.518(3)
C16 C21 1.409(3)
C16 N2 1.436(2)
C20 C19 1.381(3)
C20 C21 1.391(3)
C20 H20A 0.9500
C25 C21 1.527(3)
C25 C27 1.528(3)
C25 C26 1.535(3)
C25 H25A 1.0000
C19 H19A 0.9500
C22 C23 1.521(4)
C22 C24 1.524(5)
C22 H22A 1.0000
C23 H23A 0.9800
C23 H23B 0.9800
C23 H23C 0.9800
C24 H24A 0.9800
C24 H24B 0.9800
C24 H24C 0.9800
C23' H23D 0.9800
C23' H23E 0.9800
C23' H23F 0.9800
C24' H24D 0.9800
C24' H24E 0.9800
C24' H24F 0.9800
N2 C14 1.280(2)
C26 H26A 0.9800
C26 H26B 0.9800
C26 H26C 0.9800
C15 C14 1.498(3)
C15 H15A 0.9800
C15 H15B 0.9800
C15 H15C 0.9800
N1 C1 1.345(2)
N1 C5 1.355(2)
O2 C28 1.217(2)
C14 C5 1.496(3)
O3 C29 1.216(3)
C30 C31 1.389(3)
C30 C35 1.395(3)
C30 C29 1.489(3)
C27 H27A 0.9800
C27 H27B 0.9800
C27 H27C 0.9800
C29 C28 1.535(3)
C32 C33 1.380(4)
C32 C31 1.388(3)
C32 H32A 0.9500
C33 C34 1.374(4)
C33 H33A 0.9500
C34 C35 1.373(4)
C34 H34A 0.9500
C31 H31A 0.9500
C35 H35A 0.9500
C2 C3 1.371(3)
C2 C1 1.397(3)
C2 H2A 0.9500
C6 C7 1.403(3)
C6 C11 1.407(3)
C6 C1 1.490(3)
C4 C5 1.383(3)
C4 C3 1.389(3)
C4 H4A 0.9500
C7 C8 1.397(3)
C7 C12 1.503(4)
C11 C10 1.389(3)
C11 C13 1.508(3)
C10 C9 1.375(4)
C10 H10A 0.9500
C8 C9 1.373(4)
C8 H8A 0.9500
C3 H3A 0.9500
C13 H13A 0.9800
C13 H13B 0.9800
C13 H13C 0.9800
C9 H9A 0.9500
C12 H12A 0.9800
C12 H12B 0.9800
C12 H12C 0.9800

loop_
_geom_torsion_atom_site_label_1
_geom_torsion_atom_site_label_2
_geom_torsion_atom_site_label_3
_geom_torsion_atom_site_label_4
_geom_torsion
N1 Cu1 O1 C28 -36.2(2)
N2 Cu1 O1 C28 134.05(14)
C19 C18 C17 C16 -0.9(3)
C19 C18 C17 C22 179.29(18)
C18 C17 C16 C21 4.1(3)
C22 C17 C16 C21 -176.13(17)
C18 C17 C16 N2 178.69(16)
C22 C17 C16 N2 -1.5(3)
C21 C20 C19 C18 2.1(3)
C17 C18 C19 C20 -2.1(3)
C18 C17 C22 C23 81.0(5)
C16 C17 C22 C23 -98.8(5)
C18 C17 C22 C24 -45.1(5)
C16 C17 C22 C24 135.1(5)
C17 C16 N2 C14 102.3(2)
C21 C16 N2 C14 -82.9(2)
C17 C16 N2 Cu1 -74.7(2)
C21 C16 N2 Cu1 100.14(17)
O1 Cu1 N2 C14 -162.37(12)
N1 Cu1 N2 C14 13.09(12)
O1 Cu1 N2 C16 14.81(17)
N1 Cu1 N2 C16 -169.74(15)
O1 Cu1 N1 C1 -13.3(2)
N2 Cu1 N1 C1 174.64(16)
O1 Cu1 N1 C5 157.99(14)
N2 Cu1 N1 C5 -14.10(12)
C16 N2 C14 C5 173.16(15)
Cu1 N2 C14 C5 -9.52(19)
C16 N2 C14 C15 -4.0(3)
Cu1 N2 C14 C15 173.32(16)
C31 C30 C29 O3 170.0(2)
C35 C30 C29 O3 -12.0(3)
C31 C30 C29 C28 -12.6(3)
C35 C30 C29 C28 165.40(19)
C31 C32 C33 C34 2.4(4)
C32 C33 C34 C35 -2.1(4)
C33 C32 C31 C30 -0.6(3)
C35 C30 C31 C32 -1.5(3)
C29 C30 C31 C32 176.4(2)
C19 C20 C21 C16 0.9(3)
C19 C20 C21 C25 -173.50(19)
C17 C16 C21 C20 -4.1(3)
N2 C16 C21 C20 -178.76(16)
C17 C16 C21 C25 170.41(17)
N2 C16 C21 C25 -4.3(3)
C27 C25 C21 C20 -32.6(3)
C26 C25 C21 C20 91.6(2)
C27 C25 C21 C16 153.12(18)
C26 C25 C21 C16 -82.7(2)
Cu1 O1 C28 O2 -12.1(3)
Cu1 O1 C28 C29 168.26(13)
O3 C29 C28 O2 -55.6(3)
C30 C29 C28 O2 126.9(2)
O3 C29 C28 O1 124.0(2)
C30 C29 C28 O1 -53.5(2)
C33 C34 C35 C30 -0.1(4)
C31 C30 C35 C34 1.9(4)
C29 C30 C35 C34 -176.2(2)
C5 N1 C1 C2 -1.7(3)
Cu1 N1 C1 C2 169.06(14)
C5 N1 C1 C6 176.27(16)
Cu1 N1 C1 C6 -12.9(2)
C3 C2 C1 N1 -0.4(3)
C3 C2 C1 C6 -178.31(19)
C7 C6 C1 N1 115.1(2)
C11 C6 C1 N1 -67.4(2)
C7 C6 C1 C2 -66.9(3)
C11 C6 C1 C2 110.5(2)
C1 N1 C5 C4 2.7(3)
Cu1 N1 C5 C4 -169.23(14)
C1 N1 C5 C14 -174.64(15)
Cu1 N1 C5 C14 13.40(18)
C3 C4 C5 N1 -1.6(3)
C3 C4 C5 C14 175.59(17)
N2 C14 C5 N1 -2.1(2)
C15 C14 C5 N1 175.21(17)
N2 C14 C5 C4 -179.49(17)
C15 C14 C5 C4 -2.1(3)
C11 C6 C7 C8 -0.2(3)
C1 C6 C7 C8 177.24(19)
C11 C6 C7 C12 178.4(2)
C1 C6 C7 C12 -4.2(3)
C7 C6 C11 C10 -0.3(3)
C1 C6 C11 C10 -177.73(19)
C7 C6 C11 C13 177.7(2)
C1 C6 C11 C13 0.2(3)
C6 C11 C10 C9 0.5(3)
C13 C11 C10 C9 -177.5(2)
C6 C7 C8 C9 0.4(3)
C12 C7 C8 C9 -178.2(2)
C1 C2 C3 C4 1.5(3)
C5 C4 C3 C2 -0.6(3)
C7 C8 C9 C10 -0.2(4)
C11 C10 C9 C8 -0.3(4)
